data_7709627
loop_
_publ_author_name
'Deng, Lan'
'Lin, Rong-Yan'
'Zhou, Zhao-Hui'

_publ_section_title
;
 Isolated molybdenum-based microporous POMs for selective adsorption of
 gases
;
_journal_name_full 'Dalton Transactions'
_journal_paper_doi 10.1039/D2DT00134A
_journal_year 2022
_chemical_formula_moiety 'C16 H20 Mo12 N24 O28, C8 H12 Mo4 N12 O10'
_chemical_formula_sum 'C24 H32 Mo16 N36 O38'
_chemical_formula_weight 2967.89
_space_group_crystal_system triclinic
_space_group_IT_number 2
_space_group_name_Hall '-P 1'
_space_group_name_H-M_alt 'P -1'
_atom_sites_solution_hydrogens geom
_atom_sites_solution_primary dual
_audit_creation_date 2022-01-06
_audit_creation_method
;
Olex2 1.3
(compiled 2020.06.28 svn.raecde09e for OlexSys, GUI svn.r6132)
;
_audit_update_record
;
2022-01-15 deposited with the CCDC.	2022-02-28 downloaded from the CCDC.
;
_cell_angle_alpha 72.4920(10)
_cell_angle_beta 79.1170(10)
_cell_angle_gamma 85.7130(10)
_cell_formula_units_Z 2
_cell_length_a 13.58760(10)
_cell_length_b 19.1998(2)
_cell_length_c 21.9901(2)
_cell_measurement_reflns_used 69639
_cell_measurement_temperature 149.99(10)
_cell_measurement_theta_max 74.2080
_cell_measurement_theta_min 2.7070
_cell_volume 5371.62(9)
_computing_cell_refinement 'CrysAlisPro 1.171.40.80a (Rigaku OD, 2020)'
_computing_data_collection 'CrysAlisPro 1.171.40.80a (Rigaku OD, 2020)'
_computing_data_reduction 'CrysAlisPro 1.171.40.80a (Rigaku OD, 2020)'
_computing_molecular_graphics 'Olex2 1.3 (Dolomanov et al., 2009)'
_computing_publication_material 'Olex2 1.3 (Dolomanov et al., 2009)'
_computing_structure_refinement 'SHELXL 2018/3 (Sheldrick, 2015)'
_computing_structure_solution 'SHELXT  (Sheldrick, 2015)'
_diffrn_ambient_environment N~2~
_diffrn_ambient_temperature 149.99(10)
_diffrn_detector 'Hybrid Pixel Array Detector'
_diffrn_detector_area_resol_mean 10.0000
_diffrn_detector_type HyPix
_diffrn_measured_fraction_theta_full 0.996
_diffrn_measured_fraction_theta_max 0.970
_diffrn_measurement_details
;
List of Runs (angles in degrees, time in seconds):

  # Type    Start    End  Width  t~exp~   \w     \q     \k     \f   Frames
#--------------------------------------------------------------------------
  1  \w    -40.00 -12.00   0.50    0.30    --  -43.22 -77.00  30.00   56
  2  \w    -80.00 -12.00   0.50    0.30    --  -43.22 -77.00 120.00  136
  3  \w    -82.00 -57.00   0.50    1.20    --  -90.25 -81.00  53.73   50
  4  \w    -84.00 -59.00   0.50    1.20    --  -90.25 -77.00   0.00   50
  5  \w    -85.00 -60.00   0.50    1.20    --  -90.25 -74.00 -11.36   50
  6  \w    -82.00 -57.00   0.50    1.20    --  -90.25 -82.00  29.12   50
  7  \w    -85.00 -60.00   0.50    1.20    --  -90.25 -74.00  81.24   50
  8  \w    -82.00 -57.00   0.50    1.20    --  -90.25 -82.00 111.22   50
  9  \w    -82.00 -57.00   0.50    1.20    --  -90.25 -83.00 149.36   50
 10  \w    -92.00 -57.00   0.50    1.20    --  -90.25 -83.00  66.97   70
 11  \w    -94.00 -57.00   0.50    1.20    --  -90.25 -81.00 -17.67   74
 12  \w    -91.00 -59.00   0.50    1.20    --  -90.25 -77.00 -33.50   64
 13  \w    -89.00 -57.00   0.50    1.20    --  -90.25 -81.00  18.99   64
 14  \w    -94.00 -57.00   0.50    1.20    --  -90.25 -81.00 -45.40   74
 15  \w    -94.00 -57.00   0.50    1.20    --  -90.25 -82.00-114.13   74
 16  \w    -92.00 -57.00   0.50    1.20    --  -90.25 -82.00-124.99   70
 17  \w    -91.00 -57.00   0.50    1.20    --  -90.25 -82.00-150.41   68
 18  \w    -92.00 -57.00   0.50    1.20    --  -90.25 -81.00-137.83   70
 19  \w   -101.00 -60.00   0.50    1.20    --  -90.25 -74.00 -79.27   82
 20  \w   -104.00 -57.00   0.50    1.20    --  -90.25 -82.00-104.54   94
 21  \w   -107.00 -81.00   0.50    1.20    --  -90.25-117.00-105.00   52
 22  \w   -109.00 -58.00   0.50    1.20    --  -90.25 -79.00 -59.96  102
 23  \w   -114.00 -62.00   0.50    1.20    --  -90.25 -71.00  27.41  104
 24  \w   -104.00 -58.00   0.50    1.20    --  -90.25 -82.00  81.72   92
 25  \w   -108.00 -81.00   0.50    0.30    --  -43.22-161.00 102.00   54
 26  \w    -87.00 -55.00   0.50    1.20    --  -90.25-161.00 102.00   64
 27  \w   -110.00 -57.00   0.50    1.20    --  -90.25 -83.00 171.68  106
 28  \w   -108.00 -82.00   0.50    0.30    --  -43.22 -77.00 120.00   52
 29  \w   -133.00-107.00   0.50    1.20    --  -90.25 -83.00 149.36   52
 30  \w   -117.00 -57.00   0.50    1.20    --  -90.25 -81.00 178.53  120
 31  \w   -125.00 -59.00   0.50    1.20    --  -90.25 -77.00 150.00  132
 32  \w   -118.00 -20.00   0.50    0.30    --  -43.22 -77.00   0.00  196
 33  \w     26.00  81.00   0.50    0.30    --   43.22-117.00-105.00  110
 34  \w     41.00 112.00   0.50    1.20    --  107.76-117.00-105.00  142
 35  \w     72.00 102.00   0.50    1.20    --  107.76 -94.00 -90.00   60
 36  \w     34.00  87.00   0.50    1.20    --  107.76-125.00 -60.00  106
 37  \w     43.00 106.00   0.50    1.20    --  107.76 -94.00   0.00  126
 38  \w    116.00 141.00   0.50    1.20    --  107.76-161.00 102.00   50
 39  \w     83.00 108.00   0.50    1.20    --  107.76 -94.00 150.00   50
 40  \w     63.00 109.00   0.50    1.20    --  107.76 -94.00  90.00   92
 41  \w     65.00  91.00   0.50    0.30    --   43.22-161.00 102.00   52
 42  \w     45.00  71.00   0.50    1.20    --  107.76 -94.00 150.00   52
 43  \w     32.00  58.00   0.50    1.20    --  107.76 -94.00  90.00   52
 44  \w     36.00 100.00   0.50    1.20    --  107.76 -77.00  30.00  128
 45  \w     36.00  71.00   0.50    1.20    --  107.76 -61.00 -60.00   70
 46  \w     34.00  59.00   0.50    1.20    --  107.76 -94.00 -90.00   50
 47  \w     34.00 116.00   0.50    1.20    --  107.76-125.00-150.00  164
 48  \w     33.00 114.00   0.50    1.20    --  107.76-125.00   0.00  162
 49  \w     37.00 111.00   0.50    1.20    --  107.76-125.00 150.00  148
 50  \w     33.00  71.00   0.50    1.20    --  107.76 -61.00 120.00   76
 51  \w     18.00  59.00   0.50    0.30    --   43.22  38.00  90.00   82
 52  \w     19.00  45.00   0.50    0.30    --   43.22  57.00 150.00   52
 53  \w     85.00 178.00   0.50    1.20    --  107.76  77.00  60.00  186
 54  \w    153.00 178.00   0.50    1.20    --  107.76 117.00 -18.00   50
 55  \w    115.00 140.00   0.50    1.20    --  107.76 161.00 132.00   50
 56  \w     71.00  97.00   0.50    0.30    --   43.22 161.00 132.00   52
 57  \w     69.00  99.00   0.50    1.20    --  107.76 161.00 132.00   60
 58  \w     97.00 127.00   0.50    1.20    --  107.76 117.00 -18.00   60
 59  \w     84.00 164.00   0.50    1.20    --  107.76  61.00  30.00  160
 60  \w     82.00 177.00   0.50    1.20    --  107.76  77.00 -30.00  190
 61  \w     87.00 173.00   0.50    1.20    --  107.76  45.00 120.00  172
 62  \w     87.00 178.00   0.50    1.20    --  107.76  45.00 -60.00  182
 63  \w     80.00 178.00   0.50    1.20    --  107.76  30.00-120.00  196
 64  \w    -70.00 -45.00   0.50    0.30    --  -43.22 161.00 132.00   50
 65  \w   -111.00 -73.00   0.50    1.20    --  -90.25 161.00 132.00   76
 66  \w   -116.00 -78.00   0.50    0.30    --  -43.22 161.00 132.00   76
 67  \w    -86.00 -19.00   0.50    0.30    --  -43.22 117.00 -18.00  134
 68  \w   -106.00 -58.00   0.50    1.20    --  -90.25 -79.00 -81.47   96
 69  \w   -118.00 -12.00   0.50    0.30    --  -43.22 -77.00-180.00  212
 70  \w   -118.00 -12.00   0.50    0.30    --  -43.22 -77.00 -60.00  212
 71  \w   -116.00 -15.00   0.50    0.30    --  -43.22 -77.00-120.00  202
 72  \w   -116.00 -18.00   0.50    0.30    --  -43.22 -38.00   0.00  196
 73  \w   -125.00 -99.00   0.50    1.20    --  -90.25 -77.00 -33.50   52
 74  \w   -142.00-116.00   0.50    1.20    --  -90.25 -77.00   0.00   52
 75  \w   -142.00-116.00   0.50    1.20    --  -90.25 -82.00  29.12   52
 76  \w   -136.00-101.00   0.50    1.20    --  -90.25 -74.00  81.24   70
 77  \w   -149.00-124.00   0.50    1.20    --  -90.25 -83.00 171.68   50
 78  \w   -149.00 -58.00   0.50    1.20    --  -90.25 -79.00 126.75  182
 79  \w   -162.00-117.00   0.50    1.20    --  -90.25 -74.00 -79.27   90
 80  \w   -143.00 -99.00   0.50    1.20    --  -90.25 -81.00-137.83   88
 81  \w   -152.00 -98.00   0.50    1.20    --  -90.25 -82.00-150.41  108
 82  \w   -151.00 -58.00   0.50    1.20    --  -90.25 -80.00-165.16  186
 83  \w   -152.00 -57.00   0.50    1.20    --  -90.25 -82.00 -87.61  190
 84  \w   -165.00 -96.00   0.50    1.20    --  -90.25 -74.00 -11.36  138
 85  \w   -155.00-129.00   0.50    1.20    --  -90.25 -81.00 -17.67   52
 86  \w   -158.00-112.00   0.50    1.20    --  -90.25 -81.00 -45.40   92
 87  \w   -165.00-118.00   0.50    1.20    --  -90.25 -83.00  66.97   94
 88  \w   -164.00-138.00   0.50    1.20    --  -90.25 -83.00 149.36   52
 89  \w   -164.00-120.00   0.50    1.20    --  -90.25 -82.00 111.22   88
 90  \w   -164.00-124.00   0.50    1.20    --  -90.25 -81.00 178.53   80
 91  \w   -154.00-129.00   0.50    1.20    --  -90.25 -81.00  53.73   50
 92  \w   -165.00-130.00   0.50    1.20    --  -90.25 -77.00 -33.50   70
 93  \w   -164.00-138.00   0.50    1.20    --  -90.25 -82.00-114.13   52
 94  \w   -160.00-134.00   0.50    1.20    --  -90.25 -82.00-124.99   52
 95  \w    -75.00 -50.00   0.50    1.20    --  -90.25 117.00 -18.00   50
;
_diffrn_measurement_device 'four-circle diffractometer'
_diffrn_measurement_device_type 'XtaLAB Synergy, Dualflex, HyPix'
_diffrn_measurement_method '\w scans'
_diffrn_orient_matrix_type 'CrysAlisPro convention (1999,Acta A55,543-557)'
_diffrn_orient_matrix_UB_11 0.0878425000
_diffrn_orient_matrix_UB_12 0.0519945000
_diffrn_orient_matrix_UB_13 -0.0341089000
_diffrn_orient_matrix_UB_21 0.0105353000
_diffrn_orient_matrix_UB_22 0.0097785000
_diffrn_orient_matrix_UB_23 0.0654760000
_diffrn_orient_matrix_UB_31 0.0742143000
_diffrn_orient_matrix_UB_32 -0.0654406000
_diffrn_orient_matrix_UB_33 0.0107752000
_diffrn_radiation_monochromator mirror
_diffrn_radiation_probe x-ray
_diffrn_radiation_type 'Cu K\a'
_diffrn_radiation_wavelength 1.54184
_diffrn_reflns_av_R_equivalents 0.0809
_diffrn_reflns_av_unetI/netI 0.0383
_diffrn_reflns_Laue_measured_fraction_full 0.996
_diffrn_reflns_Laue_measured_fraction_max 0.970
_diffrn_reflns_limit_h_max 16
_diffrn_reflns_limit_h_min -16
_diffrn_reflns_limit_k_max 22
_diffrn_reflns_limit_k_min -23
_diffrn_reflns_limit_l_max 27
_diffrn_reflns_limit_l_min -27
_diffrn_reflns_number 141603
_diffrn_reflns_point_group_measured_fraction_full 0.996
_diffrn_reflns_point_group_measured_fraction_max 0.970
_diffrn_reflns_theta_full 67.684
_diffrn_reflns_theta_max 74.446
_diffrn_reflns_theta_min 2.140
_diffrn_source 'micro-focus sealed X-ray tube'
_diffrn_source_type 'PhotonJet (Cu) X-ray Source'
_exptl_absorpt_coefficient_mu 15.398
_exptl_absorpt_correction_T_max 1.00000
_exptl_absorpt_correction_T_min 0.44091
_exptl_absorpt_correction_type multi-scan
_exptl_absorpt_process_details
;
CrysAlisPro 1.171.40.80a (Rigaku Oxford Diffraction, 2020)
Empirical absorption correction using spherical harmonics,
 implemented in SCALE3 ABSPACK scaling algorithm.
;
_exptl_crystal_colour 'clear dark orange'
_exptl_crystal_colour_lustre clear
_exptl_crystal_colour_modifier dark
_exptl_crystal_colour_primary orange
_exptl_crystal_density_diffrn 1.835
_exptl_crystal_description plate
_exptl_crystal_F_000 2808
_exptl_crystal_size_max 0.3
_exptl_crystal_size_mid 0.2
_exptl_crystal_size_min 0.1
_refine_diff_density_max 1.571
_refine_diff_density_min -1.025
_refine_diff_density_rms 0.183
_refine_ls_extinction_method none
_refine_ls_goodness_of_fit_ref 1.110
_refine_ls_hydrogen_treatment constr
_refine_ls_matrix_type full
_refine_ls_number_parameters 1027
_refine_ls_number_reflns 21272
_refine_ls_number_restraints 0
_refine_ls_restrained_S_all 1.110
_refine_ls_R_factor_all 0.0617
_refine_ls_R_factor_gt 0.0556
_refine_ls_shift/su_max 0.001
_refine_ls_shift/su_mean 0.000
_refine_ls_structure_factor_coef Fsqd
_refine_ls_weighting_details 'w=1/[\s^2^(Fo^2^)+(0.0536P)^2^+44.3227P] where P=(Fo^2^+2Fc^2^)/3'
_refine_ls_weighting_scheme calc
_refine_ls_wR_factor_gt 0.1370
_refine_ls_wR_factor_ref 0.1424
_reflns_Friedel_coverage 0.000
_reflns_number_gt 18700
_reflns_number_total 21272
_reflns_threshold_expression 'I > 2\s(I)'
_cod_data_source_file d2dt00134a2.cif
_cod_data_source_block exp_2130
_cod_database_code 7709627
_shelx_shelxl_version_number 2018/3
_shelx_space_group_comment
;
The symmetry employed for this shelxl refinement is uniquely defined
by the following loop, which should always be used as a source of
symmetry information in preference to the above space-group names.
They are only intended as comments.
;
_shelx_estimated_absorpt_t_max 0.308
_shelx_estimated_absorpt_t_min 0.091
_reflns_odcompleteness_completeness 99.92
_reflns_odcompleteness_iscentric 1
_reflns_odcompleteness_theta 66.49
_olex2_refinement_description
;
1. Fixed Uiso
 At 1.2 times of:
  All C(H) groups, All N(H) groups
2.a Aromatic/amide H refined with riding coordinates:
 N21(H21), N15(H15), C10(H10), C17(H17), C19(H19), N12(H12a), N25(H25),
 C14(H14), C9(H9), C16(H16), C13(H13), N28(H28), C2(H2), N9(H9a), C23(H23),
 C5(H5), C6(H6), C15(H15a), C20(H20), C22(H22), C8(H8), C21(H21a), C7(H7),
 C18(H18), C12(H12), N3(H3), C11(H11), C4(H4), C1(H1), C24(H24), N6(H6a),
 C3(H3a)
;
_smtbx_masks_void_probe_radius 1.2
_smtbx_masks_void_truncation_radius 1.2
_olex2_submission_special_instructions 'No special instructions were received'
_oxdiff_exptl_absorpt_empirical_details
;
Empirical correction (ABSPACK) includes:
- Absorption correction using spherical harmonics
- Frame scaling
;
_oxdiff_exptl_absorpt_empirical_full_max 1.992
_oxdiff_exptl_absorpt_empirical_full_min 0.380

loop_
_space_group_symop_operation_xyz
'x, y, z'
'-x, -y, -z'

loop_
_atom_site_label
_atom_site_type_symbol
_atom_site_fract_x
_atom_site_fract_y
_atom_site_fract_z
_atom_site_U_iso_or_equiv
_atom_site_adp_type
_atom_site_occupancy
_atom_site_site_symmetry_order
_atom_site_calc_flag
_atom_site_refinement_flags_posn
_atom_site_refinement_flags_adp
_atom_site_refinement_flags_occupancy
_atom_site_disorder_assembly
_atom_site_disorder_group
Mo5 Mo 0.30576(4) 0.75127(3) 0.48788(3) 0.03075(12) Uani 1 1 d . . . . .
Mo16 Mo 0.54856(4) 0.65884(3) 0.51662(3) 0.03105(12) Uani 1 1 d . . . . .
Mo7 Mo 0.50350(4) 0.81474(3) 0.54968(3) 0.03099(12) Uani 1 1 d . . . . .
Mo15 Mo 0.55331(4) 0.61375(3) 0.63970(3) 0.03370(12) Uani 1 1 d . . . . .
Mo6 Mo 0.12904(4) 0.80279(3) 0.51952(3) 0.03633(13) Uani 1 1 d . . . . .
Mo8 Mo 0.34397(4) 0.88435(3) 0.58426(3) 0.03376(12) Uani 1 1 d . . . . .
Mo11 Mo 0.32263(4) 0.57192(3) 0.64384(3) 0.03507(13) Uani 1 1 d . . . . .
Mo9 Mo 0.35189(4) 0.70531(3) 0.72778(3) 0.03721(13) Uani 1 1 d . . . . .
Mo12 Mo 0.15204(4) 0.63969(3) 0.65398(3) 0.03922(14) Uani 1 1 d . . . . .
Mo13 Mo -0.02339(4) 0.79589(4) 0.65640(3) 0.04551(16) Uani 1 1 d . . . . .
Mo14 Mo 0.07454(4) 0.91239(4) 0.64228(3) 0.04508(15) Uani 1 1 d . . . . .
Mo10 Mo 0.19919(5) 0.79093(4) 0.74113(3) 0.04366(15) Uani 1 1 d . . . . .
Mo3 Mo 0.62555(6) 0.80400(4) 0.09069(3) 0.0588(2) Uani 1 1 d . . . . .
Mo4 Mo 0.76476(5) 0.88759(5) 0.01840(3) 0.0575(2) Uani 1 1 d . . . . .
Mo1 Mo 0.21898(5) 0.92212(5) 0.09575(4) 0.05733(19) Uani 1 1 d . . . . .
Mo2 Mo 0.34593(6) 0.82041(4) 0.13266(4) 0.0597(2) Uani 1 1 d . . . . .
O28 O 0.3984(3) 0.7885(3) 0.6273(2) 0.0352(10) Uani 1 1 d . . . . .
O34 O 0.4386(3) 0.7385(2) 0.5167(2) 0.0307(9) Uani 1 1 d . . . . .
O35 O 0.5835(3) 0.7093(2) 0.5760(2) 0.0326(10) Uani 1 1 d . . . . .
O24 O 0.4315(3) 0.8956(2) 0.5002(2) 0.0345(10) Uani 1 1 d . . . . .
O36 O 0.4744(3) 0.5812(2) 0.5868(2) 0.0338(10) Uani 1 1 d . . . . .
O30 O 0.2725(3) 0.6617(2) 0.5869(2) 0.0362(10) Uani 1 1 d . . . . .
O37 O 0.4077(4) 0.6394(3) 0.6741(2) 0.0372(10) Uani 1 1 d . . . . .
O27 O 0.2597(3) 0.8183(2) 0.5393(2) 0.0340(10) Uani 1 1 d . . . . .
O23 O 0.1721(4) 0.7205(3) 0.4885(3) 0.0393(11) Uani 1 1 d . . . . .
O33 O 0.2146(4) 0.8630(3) 0.6464(3) 0.0411(11) Uani 1 1 d . . . . .
O32 O 0.0427(3) 0.8692(3) 0.5783(3) 0.0417(12) Uani 1 1 d . . . . .
O29 O 0.2214(4) 0.7108(3) 0.7006(2) 0.0395(11) Uani 1 1 d . . . . .
O31 O 0.0920(3) 0.7376(3) 0.6172(2) 0.0392(11) Uani 1 1 d . . . . .
O26 O 0.2175(4) 0.5654(3) 0.7172(3) 0.0463(13) Uani 1 1 d . . . . .
O38 O 0.0506(4) 0.8216(3) 0.7152(3) 0.0493(13) Uani 1 1 d . . . . .
O21 O 0.6660(4) 0.5706(3) 0.6408(3) 0.0452(12) Uani 1 1 d . . . . .
O25 O 0.3362(4) 0.7983(3) 0.7483(3) 0.0459(12) Uani 1 1 d . . . . .
O13 O 0.5917(4) 0.8521(3) 0.5734(3) 0.0408(11) Uani 1 1 d . . . . .
O10 O 0.6923(4) 0.9881(3) -0.0299(3) 0.0503(14) Uani 1 1 d . . . . .
O14 O 0.3945(4) 0.9437(3) 0.6123(3) 0.0465(13) Uani 1 1 d . . . . .
O17 O 0.2996(4) 0.5049(3) 0.6131(3) 0.0464(13) Uani 1 1 d . . . . .
O11 O 0.3355(4) 0.8075(3) 0.4118(2) 0.0414(11) Uani 1 1 d . . . . .
O12 O 0.1156(4) 0.8724(3) 0.4530(3) 0.0473(13) Uani 1 1 d . . . . .
O22 O 0.6487(4) 0.6150(3) 0.4859(3) 0.0443(12) Uani 1 1 d . . . . .
O6 O 0.3113(4) 0.9103(4) 0.1556(3) 0.0578(16) Uani 1 1 d . . . . .
N19 N 0.6011(4) 0.8199(3) 0.4561(3) 0.0333(12) Uani 1 1 d . . . . .
O18 O 0.0835(4) 0.5882(3) 0.6286(3) 0.0570(15) Uani 1 1 d . . . . .
N20 N 0.6157(4) 0.7567(3) 0.4419(3) 0.0364(13) Uani 1 1 d . . . . .
O7 O 0.4882(4) 0.8667(3) 0.0811(3) 0.0536(14) Uani 1 1 d . . . . .
N23 N 0.2506(4) 0.9687(3) 0.5312(3) 0.0391(13) Uani 1 1 d . . . . .
O9 O 0.6852(5) 0.8871(4) 0.1020(3) 0.0607(16) Uani 1 1 d . . . . .
O8 O 0.6680(5) 0.8339(4) -0.0018(3) 0.0634(17) Uani 1 1 d . . . . .
N32 N 0.4981(5) 0.5115(3) 0.7125(3) 0.0421(14) Uani 1 1 d . . . . .
O15 O 0.3333(4) 0.6445(3) 0.8014(3) 0.0520(14) Uani 1 1 d . . . . .
O16 O 0.1407(5) 0.7517(4) 0.8174(3) 0.0576(15) Uani 1 1 d . . . . .
N14 N 0.3613(4) 0.6560(3) 0.4566(3) 0.0382(13) Uani 1 1 d . . . . .
N26 N 0.5804(4) 0.6673(4) 0.7082(3) 0.0391(13) Uani 1 1 d . . . . .
O20 O -0.0185(4) 0.9742(4) 0.6501(3) 0.0605(16) Uani 1 1 d . . . . .
N27 N 0.5110(5) 0.7117(4) 0.7298(3) 0.0425(14) Uani 1 1 d . . . . .
N17 N -0.0254(5) 0.7673(4) 0.5279(4) 0.0504(17) Uani 1 1 d . . . . .
N13 N 0.4559(4) 0.6301(3) 0.4584(3) 0.0355(12) Uani 1 1 d . . . . .
N33 N 0.4050(5) 0.4930(3) 0.7127(3) 0.0442(15) Uani 1 1 d . . . . .
O19 O -0.1434(4) 0.8217(4) 0.6787(3) 0.0634(17) Uani 1 1 d . . . . .
N22 N 0.1578(5) 0.9871(3) 0.5579(4) 0.0449(15) Uani 1 1 d . . . . .
N21 N 0.6804(5) 0.7642(4) 0.3875(3) 0.0447(15) Uani 1 1 d . . . . .
H21 H 0.701005 0.730676 0.369225 0.054 Uiso 1 1 calc R U . . .
N16 N -0.0867(5) 0.7624(4) 0.5838(4) 0.0550(19) Uani 1 1 d . . . . .
O5 O 0.2940(5) 0.8552(4) 0.0531(4) 0.0692(18) Uani 1 1 d . . . . .
N36 N -0.0385(5) 0.6933(4) 0.7329(4) 0.0527(18) Uani 1 1 d . . . . .
O3 O 0.6966(6) 0.7286(4) 0.1211(3) 0.079(2) Uani 1 1 d . . . . .
N30 N 0.1810(5) 0.9012(4) 0.7543(4) 0.0537(18) Uani 1 1 d . . . . .
N15 N 0.3169(6) 0.6224(4) 0.4263(4) 0.0542(18) Uani 1 1 d . . . . .
H15 H 0.256473 0.630106 0.419020 0.065 Uiso 1 1 calc R U . . .
N24 N 0.2758(5) 1.0128(4) 0.4724(4) 0.0525(17) Uani 1 1 d . . . . .
O2 O 0.2676(6) 0.7560(4) 0.1836(4) 0.085(2) Uani 1 1 d . . . . .
N8 N 0.4453(6) 0.7906(4) 0.2063(3) 0.0558(18) Uani 1 1 d . . . . .
N35 N 0.0331(5) 0.6407(4) 0.7364(4) 0.0554(19) Uani 1 1 d . . . . .
N11 N 0.8370(6) 0.9136(5) -0.0841(4) 0.063(2) Uani 1 1 d . . . . .
N7 N 0.5425(6) 0.7859(4) 0.1908(3) 0.0560(18) Uani 1 1 d . . . . .
O1 O 0.1139(5) 0.8792(5) 0.1393(4) 0.082(2) Uani 1 1 d . . . . .
N1 N 0.1516(5) 1.0258(5) -0.0299(4) 0.063(2) Uani 1 1 d . . . . .
N2 N 0.1465(6) 0.9578(5) 0.0094(4) 0.065(2) Uani 1 1 d . . . . .
O4 O 0.8643(5) 0.8305(5) 0.0346(3) 0.078(2) Uani 1 1 d . . . . .
N5 N 0.4238(8) 0.7348(5) 0.0925(4) 0.071(2) Uani 1 1 d . . . . .
C10 C 0.4703(6) 0.5775(4) 0.4283(4) 0.0464(18) Uani 1 1 d . . . . .
H10 H 0.528242 0.549635 0.422275 0.056 Uiso 1 1 calc R U . . .
C17 C 0.5525(7) 0.7462(5) 0.7627(4) 0.054(2) Uani 1 1 d . . . . .
H17 H 0.521174 0.779110 0.784112 0.065 Uiso 1 1 calc R U . . .
N29 N 0.1339(5) 0.9506(4) 0.7116(4) 0.0543(18) Uani 1 1 d . . . . .
N10 N 0.8423(5) 0.9806(5) -0.1248(4) 0.059(2) Uani 1 1 d . . . . .
N31 N 0.5434(6) 0.4570(4) 0.7514(4) 0.0570(19) Uani 1 1 d . . . . .
N4 N 0.5222(8) 0.7304(4) 0.0752(4) 0.074(3) Uani 1 1 d . . . . .
C19 C 0.2121(8) 0.9327(6) 0.7939(4) 0.060(2) Uani 1 1 d . . . . .
H19 H 0.246433 0.910555 0.827817 0.072 Uiso 1 1 calc R U . . .
N18 N -0.0721(5) 0.7541(5) 0.4850(4) 0.065(2) Uani 1 1 d . . . . .
N12 N 0.8811(7) 0.8669(6) -0.1143(5) 0.079(3) Uani 1 1 d . . . . .
H12A H 0.886003 0.820295 -0.097926 0.095 Uiso 1 1 calc R U . . .
N25 N 0.6669(5) 0.6745(5) 0.7252(4) 0.060(2) Uani 1 1 d . . . . .
H25 H 0.722658 0.652176 0.716551 0.072 Uiso 1 1 calc R U . . .
C14 C 0.6580(6) 0.8696(4) 0.4096(4) 0.051(2) Uani 1 1 d . . . . .
H14 H 0.663247 0.918523 0.406822 0.061 Uiso 1 1 calc R U . . .
C9 C 0.3829(7) 0.5738(5) 0.4085(5) 0.057(2) Uani 1 1 d . . . . .
H9 H 0.370520 0.542221 0.386099 0.069 Uiso 1 1 calc R U . . .
C16 C 0.1248(6) 1.0436(4) 0.5150(5) 0.058(2) Uani 1 1 d . . . . .
H16 H 0.062907 1.067309 0.520266 0.070 Uiso 1 1 calc R U . . .
C13 C 0.7076(7) 0.8343(5) 0.3663(4) 0.056(2) Uani 1 1 d . . . . .
H13 H 0.752408 0.855467 0.328743 0.067 Uiso 1 1 calc R U . . .
N28 N 0.1344(7) 1.0146(5) 0.7236(5) 0.076(3) Uani 1 1 d . . . . .
H28 H 0.108583 1.055058 0.702910 0.091 Uiso 1 1 calc R U . . .
C2 C 0.1004(8) 1.0285(9) -0.0766(5) 0.079(4) Uani 1 1 d . . . . .
H2 H 0.090002 1.069381 -0.110621 0.094 Uiso 1 1 calc R U . . .
N9 N 0.4175(8) 0.7722(5) 0.2696(4) 0.078(3) Uani 1 1 d . . . . .
H9A H 0.357096 0.770203 0.290729 0.094 Uiso 1 1 calc R U . . .
C23 C -0.1018(7) 0.6804(6) 0.7883(5) 0.075(3) Uani 1 1 d . . . . .
H23 H -0.156316 0.709344 0.798936 0.090 Uiso 1 1 calc R U . . .
C5 C 0.5011(9) 0.7575(6) 0.2945(4) 0.071(3) Uani 1 1 d . . . . .
H5 H 0.504825 0.744326 0.338312 0.085 Uiso 1 1 calc R U . . .
C6 C 0.5807(7) 0.7648(5) 0.2449(4) 0.058(2) Uani 1 1 d . . . . .
H6 H 0.648066 0.756739 0.248309 0.069 Uiso 1 1 calc R U . . .
C15 C 0.1978(7) 1.0606(5) 0.4617(5) 0.063(3) Uani 1 1 d . . . . .
H15A H 0.194839 1.098736 0.424132 0.076 Uiso 1 1 calc R U . . .
C20 C 0.1824(10) 1.0047(6) 0.7735(6) 0.076(3) Uani 1 1 d . . . . .
H20 H 0.193794 1.040811 0.791562 0.092 Uiso 1 1 calc R U . . .
C22 C 0.4736(9) 0.4034(5) 0.7768(5) 0.066(3) Uani 1 1 d . . . . .
H22 H 0.483009 0.358568 0.806662 0.080 Uiso 1 1 calc R U . . .
C8 C 0.8922(7) 0.9770(8) -0.1829(4) 0.073(3) Uani 1 1 d . . . . .
H8 H 0.906717 1.015628 -0.220484 0.088 Uiso 1 1 calc R U . . .
C21 C 0.3879(7) 0.4255(4) 0.7517(4) 0.053(2) Uani 1 1 d . . . . .
H21A H 0.329791 0.398930 0.760167 0.063 Uiso 1 1 calc R U . . .
C7 C 0.9169(8) 0.9054(9) -0.1753(6) 0.089(4) Uani 1 1 d . . . . .
H7 H 0.952737 0.886314 -0.207288 0.107 Uiso 1 1 calc R U . . .
C18 C 0.6496(7) 0.7235(7) 0.7586(6) 0.072(3) Uani 1 1 d . . . . .
H18 H 0.697341 0.739502 0.776363 0.087 Uiso 1 1 calc R U . . .
C12 C -0.1771(6) 0.7460(6) 0.5768(6) 0.067(3) Uani 1 1 d . . . . .
H12 H -0.235590 0.740079 0.607495 0.081 Uiso 1 1 calc R U . . .
N3 N 0.0958(7) 0.9151(7) -0.0099(6) 0.094(3) Uani 1 1 d . . . . .
H3 H 0.083964 0.869378 0.007882 0.113 Uiso 1 1 calc R U . . .
C11 C -0.1669(7) 0.7397(7) 0.5168(7) 0.077(3) Uani 1 1 d . . . . .
H11 H -0.218037 0.727154 0.499571 0.093 Uiso 1 1 calc R U . . .
N34 N 0.0159(7) 0.5916(6) 0.7934(6) 0.106(4) Uani 1 1 d . . . . .
C4 C 0.5454(12) 0.6734(7) 0.0527(5) 0.084(4) Uani 1 1 d . . . . .
H4 H 0.609504 0.657967 0.037863 0.100 Uiso 1 1 calc R U . . .
C1 C 0.0663(8) 0.9604(11) -0.0650(7) 0.098(5) Uani 1 1 d . . . . .
H1 H 0.028654 0.946491 -0.090484 0.117 Uiso 1 1 calc R U . . .
C24 C -0.0708(9) 0.6163(8) 0.8263(6) 0.098(5) Uani 1 1 d . . . . .
H24 H -0.102550 0.592484 0.868045 0.118 Uiso 1 1 calc R U . . .
N6 N 0.3832(13) 0.6805(7) 0.0815(7) 0.118(5) Uani 1 1 d . . . . .
H6A H 0.320367 0.671052 0.089496 0.142 Uiso 1 1 calc R U . . .
C3 C 0.4584(17) 0.6422(8) 0.0555(9) 0.120(6) Uani 1 1 d . . . . .
H3A H 0.451361 0.601628 0.041959 0.144 Uiso 1 1 calc R U . . .

loop_
_atom_site_aniso_label
_atom_site_aniso_U_11
_atom_site_aniso_U_22
_atom_site_aniso_U_33
_atom_site_aniso_U_23
_atom_site_aniso_U_13
_atom_site_aniso_U_12
Mo5 0.0245(2) 0.0281(3) 0.0362(3) -0.0058(2) -0.0036(2) 0.00156(19)
Mo16 0.0252(2) 0.0264(3) 0.0375(3) -0.0064(2) -0.0018(2) 0.00253(19)
Mo7 0.0229(2) 0.0263(3) 0.0403(3) -0.0080(2) 0.0000(2) -0.00023(19)
Mo15 0.0268(3) 0.0297(3) 0.0400(3) -0.0042(2) -0.0060(2) 0.0035(2)
Mo6 0.0237(2) 0.0340(3) 0.0454(3) -0.0045(2) -0.0047(2) 0.0031(2)
Mo8 0.0269(3) 0.0270(3) 0.0438(3) -0.0101(2) 0.0011(2) 0.0018(2)
Mo11 0.0288(3) 0.0257(3) 0.0435(3) -0.0006(2) -0.0042(2) -0.0009(2)
Mo9 0.0303(3) 0.0410(3) 0.0361(3) -0.0080(2) -0.0024(2) 0.0030(2)
Mo12 0.0242(3) 0.0339(3) 0.0483(3) 0.0022(2) -0.0013(2) -0.0022(2)
Mo13 0.0233(3) 0.0457(3) 0.0541(4) -0.0018(3) 0.0031(2) 0.0037(2)
Mo14 0.0317(3) 0.0413(3) 0.0535(4) -0.0108(3) 0.0054(3) 0.0083(2)
Mo10 0.0354(3) 0.0488(4) 0.0412(3) -0.0127(3) 0.0036(2) 0.0058(3)
Mo3 0.0630(4) 0.0534(4) 0.0419(4) 0.0037(3) 0.0008(3) 0.0121(3)
Mo4 0.0441(4) 0.0734(5) 0.0407(3) -0.0042(3) 0.0006(3) 0.0152(3)
Mo1 0.0368(3) 0.0755(5) 0.0480(4) -0.0012(3) -0.0037(3) -0.0086(3)
Mo2 0.0573(4) 0.0571(4) 0.0505(4) 0.0064(3) -0.0073(3) -0.0119(3)
O28 0.029(2) 0.033(2) 0.040(3) -0.009(2) -0.0004(19) 0.0005(19)
O34 0.026(2) 0.026(2) 0.037(2) -0.0062(18) -0.0034(18) 0.0016(17)
O35 0.024(2) 0.033(2) 0.037(2) -0.0063(19) -0.0050(18) 0.0038(18)
O24 0.026(2) 0.027(2) 0.045(3) -0.008(2) -0.0002(19) 0.0023(18)
O36 0.029(2) 0.029(2) 0.041(3) -0.0064(19) -0.0060(19) 0.0025(18)
O30 0.030(2) 0.028(2) 0.044(3) -0.004(2) 0.000(2) -0.0026(18)
O37 0.033(2) 0.033(2) 0.041(3) -0.007(2) -0.002(2) -0.0019(19)
O27 0.026(2) 0.031(2) 0.039(3) -0.0054(19) -0.0001(19) 0.0033(18)
O23 0.031(2) 0.035(3) 0.050(3) -0.006(2) -0.013(2) 0.002(2)
O33 0.032(2) 0.038(3) 0.047(3) -0.011(2) 0.005(2) 0.003(2)
O32 0.024(2) 0.038(3) 0.054(3) -0.006(2) -0.001(2) 0.0072(19)
O29 0.029(2) 0.038(3) 0.041(3) -0.003(2) 0.003(2) 0.004(2)
O31 0.024(2) 0.042(3) 0.045(3) -0.003(2) -0.003(2) 0.0000(19)
O26 0.030(2) 0.034(3) 0.059(3) 0.003(2) 0.003(2) -0.002(2)
O38 0.033(3) 0.051(3) 0.051(3) -0.008(3) 0.009(2) 0.005(2)
O21 0.035(3) 0.045(3) 0.050(3) -0.008(2) -0.007(2) 0.007(2)
O25 0.041(3) 0.052(3) 0.044(3) -0.018(2) -0.003(2) 0.005(2)
O13 0.033(2) 0.042(3) 0.048(3) -0.013(2) -0.005(2) -0.003(2)
O10 0.036(3) 0.062(4) 0.039(3) 0.002(2) -0.002(2) 0.005(2)
O14 0.044(3) 0.034(3) 0.062(3) -0.021(2) -0.002(3) 0.003(2)
O17 0.042(3) 0.031(3) 0.060(3) -0.004(2) -0.008(2) -0.004(2)
O11 0.038(3) 0.041(3) 0.040(3) -0.008(2) -0.002(2) 0.003(2)
O12 0.036(3) 0.041(3) 0.056(3) -0.003(2) -0.010(2) 0.009(2)
O22 0.036(3) 0.037(3) 0.054(3) -0.010(2) 0.002(2) 0.005(2)
O6 0.038(3) 0.064(4) 0.054(3) 0.007(3) -0.006(3) 0.001(3)
N19 0.025(3) 0.028(3) 0.041(3) -0.002(2) -0.005(2) 0.004(2)
O18 0.037(3) 0.044(3) 0.080(4) -0.005(3) -0.006(3) -0.011(2)
N20 0.026(3) 0.038(3) 0.040(3) -0.008(3) 0.002(2) 0.001(2)
O7 0.053(3) 0.052(3) 0.041(3) 0.005(2) -0.004(3) 0.003(3)
N23 0.032(3) 0.031(3) 0.047(3) -0.007(3) 0.002(3) 0.003(2)
O9 0.052(3) 0.074(4) 0.040(3) 0.000(3) 0.000(3) 0.014(3)
O8 0.069(4) 0.062(4) 0.047(3) -0.004(3) -0.003(3) 0.007(3)
N32 0.041(3) 0.039(3) 0.040(3) 0.000(3) -0.011(3) 0.003(3)
O15 0.047(3) 0.060(4) 0.041(3) -0.006(3) -0.004(2) 0.003(3)
O16 0.053(3) 0.076(4) 0.039(3) -0.016(3) -0.004(3) 0.011(3)
N14 0.033(3) 0.032(3) 0.049(4) -0.013(3) -0.007(3) 0.004(2)
N26 0.030(3) 0.050(4) 0.036(3) -0.006(3) -0.016(2) 0.006(3)
O20 0.039(3) 0.062(4) 0.071(4) -0.018(3) 0.005(3) 0.016(3)
N27 0.037(3) 0.049(4) 0.042(3) -0.016(3) -0.010(3) 0.004(3)
N17 0.029(3) 0.055(4) 0.066(5) -0.012(3) -0.016(3) 0.003(3)
N13 0.036(3) 0.030(3) 0.039(3) -0.011(2) -0.005(2) 0.002(2)
N33 0.041(3) 0.032(3) 0.050(4) 0.001(3) -0.004(3) -0.003(3)
O19 0.030(3) 0.064(4) 0.078(4) -0.008(3) 0.012(3) 0.002(3)
N22 0.034(3) 0.030(3) 0.064(4) -0.009(3) -0.004(3) 0.010(2)
N21 0.043(3) 0.042(3) 0.041(3) -0.010(3) 0.010(3) -0.001(3)
N16 0.026(3) 0.047(4) 0.078(5) -0.005(4) 0.001(3) -0.002(3)
O5 0.062(4) 0.067(4) 0.071(4) -0.009(3) -0.010(3) -0.004(3)
N36 0.027(3) 0.054(4) 0.057(4) 0.005(3) 0.005(3) 0.005(3)
O3 0.090(5) 0.072(5) 0.057(4) 0.001(3) -0.011(4) 0.026(4)
N30 0.049(4) 0.060(4) 0.051(4) -0.024(4) 0.004(3) 0.009(3)
N15 0.050(4) 0.052(4) 0.072(5) -0.032(4) -0.018(4) 0.003(3)
N24 0.047(4) 0.041(4) 0.058(4) -0.001(3) -0.004(3) 0.001(3)
O2 0.075(5) 0.075(5) 0.082(5) 0.011(4) -0.001(4) -0.026(4)
N8 0.056(4) 0.058(4) 0.037(3) 0.011(3) -0.008(3) -0.002(3)
N35 0.038(4) 0.055(4) 0.050(4) 0.012(3) 0.003(3) -0.002(3)
N11 0.043(4) 0.092(6) 0.047(4) -0.017(4) 0.003(3) 0.008(4)
N7 0.057(4) 0.051(4) 0.044(4) 0.006(3) -0.005(3) 0.007(3)
O1 0.051(4) 0.103(6) 0.073(5) -0.002(4) 0.003(3) -0.024(4)
N1 0.035(4) 0.102(7) 0.046(4) -0.018(4) -0.004(3) 0.009(4)
N2 0.037(4) 0.096(7) 0.060(5) -0.025(5) -0.002(3) -0.005(4)
O4 0.059(4) 0.098(6) 0.058(4) -0.005(4) -0.009(3) 0.035(4)
N5 0.092(7) 0.050(5) 0.063(5) 0.002(4) -0.024(5) -0.010(4)
C10 0.053(5) 0.032(4) 0.052(5) -0.017(3) -0.002(4) 0.009(3)
C17 0.048(5) 0.073(6) 0.057(5) -0.036(5) -0.020(4) -0.003(4)
N29 0.044(4) 0.052(4) 0.062(5) -0.024(4) 0.011(3) 0.005(3)
N10 0.033(3) 0.092(6) 0.043(4) -0.010(4) 0.000(3) 0.001(4)
N31 0.063(5) 0.047(4) 0.052(4) 0.004(3) -0.023(4) 0.012(3)
N4 0.106(8) 0.046(4) 0.055(5) 0.001(4) -0.003(5) 0.003(5)
C19 0.067(6) 0.072(6) 0.043(5) -0.025(4) -0.003(4) 0.001(5)
N18 0.037(4) 0.077(6) 0.082(6) -0.020(5) -0.024(4) 0.003(4)
N12 0.056(5) 0.106(8) 0.074(6) -0.036(6) 0.006(4) 0.012(5)
N25 0.038(4) 0.082(6) 0.061(5) -0.014(4) -0.022(3) 0.006(4)
C14 0.047(4) 0.036(4) 0.059(5) -0.008(4) 0.010(4) -0.005(3)
C9 0.070(6) 0.049(5) 0.061(5) -0.024(4) -0.022(5) 0.005(4)
C16 0.041(4) 0.033(4) 0.085(7) -0.006(4) 0.003(4) 0.008(3)
C13 0.054(5) 0.051(5) 0.046(5) -0.004(4) 0.017(4) -0.012(4)
N28 0.081(6) 0.052(5) 0.079(6) -0.023(4) 0.028(5) 0.004(4)
C2 0.048(5) 0.140(12) 0.050(5) -0.032(7) -0.021(4) 0.037(7)
N9 0.077(6) 0.090(7) 0.048(5) 0.006(4) -0.003(4) -0.007(5)
C23 0.039(5) 0.076(7) 0.072(6) 0.012(5) 0.025(4) 0.007(4)
C5 0.086(7) 0.080(7) 0.035(4) 0.007(4) -0.018(5) -0.003(6)
C6 0.061(5) 0.052(5) 0.046(5) 0.007(4) -0.011(4) 0.008(4)
C15 0.047(5) 0.044(5) 0.076(6) 0.009(4) -0.004(4) 0.011(4)
C20 0.098(9) 0.069(7) 0.062(6) -0.030(5) 0.008(6) -0.008(6)
C22 0.088(7) 0.042(5) 0.053(5) 0.013(4) -0.015(5) -0.002(5)
C8 0.043(5) 0.135(11) 0.032(4) -0.015(5) 0.000(4) 0.001(6)
C21 0.064(5) 0.036(4) 0.046(4) 0.009(3) -0.012(4) -0.003(4)
C7 0.056(6) 0.148(13) 0.061(7) -0.042(8) 0.015(5) -0.001(7)
C18 0.044(5) 0.096(8) 0.095(8) -0.048(7) -0.021(5) -0.005(5)
C12 0.028(4) 0.064(6) 0.097(8) -0.009(6) -0.002(4) -0.007(4)
N3 0.051(5) 0.139(10) 0.110(9) -0.065(8) -0.005(5) -0.013(6)
C11 0.031(5) 0.090(8) 0.114(10) -0.028(7) -0.021(5) -0.005(5)
N34 0.062(6) 0.096(8) 0.100(8) 0.038(6) 0.024(5) 0.010(5)
C4 0.131(11) 0.065(7) 0.049(6) -0.014(5) -0.011(6) 0.010(7)
C1 0.039(5) 0.196(17) 0.086(9) -0.085(11) -0.012(5) 0.011(8)
C24 0.069(7) 0.114(10) 0.064(7) 0.017(7) 0.029(6) 0.008(7)
N6 0.157(13) 0.086(8) 0.111(10) -0.015(7) -0.032(9) -0.034(9)
C3 0.178(19) 0.070(9) 0.118(13) -0.041(9) -0.013(12) -0.012(11)

loop_
_atom_type_symbol
_atom_type_description
_atom_type_scat_dispersion_real
_atom_type_scat_dispersion_imag
_atom_type_scat_source
C C 0.0181 0.0091 'International Tables Vol C Tables 4.2.6.8 and 6.1.1.4'
H H 0.0000 0.0000 'International Tables Vol C Tables 4.2.6.8 and 6.1.1.4'
Mo Mo -0.0483 2.7339 'International Tables Vol C Tables 4.2.6.8 and 6.1.1.4'
N N 0.0311 0.0180 'International Tables Vol C Tables 4.2.6.8 and 6.1.1.4'
O O 0.0492 0.0322 'International Tables Vol C Tables 4.2.6.8 and 6.1.1.4'

loop_
_geom_angle_atom_site_label_1
_geom_angle_atom_site_label_2
_geom_angle_atom_site_label_3
_geom_angle
_geom_angle_site_symmetry_1
_geom_angle_site_symmetry_3
_geom_angle_publ_flag
O34 Mo5 Mo6 138.65(13) . . ?
O34 Mo5 O30 78.03(17) . . ?
O34 Mo5 N14 81.2(2) . . ?
O30 Mo5 Mo6 86.01(12) . . ?
O27 Mo5 Mo6 49.17(14) . . ?
O27 Mo5 O34 90.99(19) . . ?
O27 Mo5 O30 83.98(18) . . ?
O27 Mo5 N14 164.2(2) . . ?
O23 Mo5 Mo6 47.52(15) . . ?
O23 Mo5 O34 153.98(19) . . ?
O23 Mo5 O30 77.51(19) . . ?
O23 Mo5 O27 95.2(2) . . ?
O23 Mo5 N14 86.4(2) . . ?
O11 Mo5 Mo6 99.15(17) . . ?
O11 Mo5 O34 101.1(2) . . ?
O11 Mo5 O30 172.6(2) . . ?
O11 Mo5 O27 103.4(2) . . ?
O11 Mo5 O23 102.0(2) . . ?
O11 Mo5 N14 91.6(2) . . ?
N14 Mo5 Mo6 133.84(16) . . ?
N14 Mo5 O30 80.9(2) . . ?
O34 Mo16 Mo15 98.93(13) . . ?
O34 Mo16 N20 75.89(19) . . ?
O34 Mo16 N13 80.6(2) . . ?
O35 Mo16 Mo15 48.53(13) . . ?
O35 Mo16 O34 76.45(18) . . ?
O35 Mo16 N20 82.4(2) . . ?
O35 Mo16 N13 156.5(2) . . ?
O36 Mo16 Mo15 48.99(14) . . ?
O36 Mo16 O34 96.31(18) . . ?
O36 Mo16 O35 94.10(19) . . ?
O36 Mo16 N20 172.0(2) . . ?
O36 Mo16 N13 83.4(2) . . ?
O22 Mo16 Mo15 102.2(2) . . ?
O22 Mo16 O34 157.1(2) . . ?
O22 Mo16 O35 111.7(2) . . ?
O22 Mo16 O36 104.1(2) . . ?
O22 Mo16 N20 83.9(2) . . ?
O22 Mo16 N13 91.5(3) . . ?
N20 Mo16 Mo15 129.62(16) . . ?
N13 Mo16 Mo15 132.21(16) . . ?
N13 Mo16 N20 97.0(2) . . ?
O28 Mo7 Mo8 48.94(14) . . ?
O28 Mo7 O34 87.03(18) . . ?
O28 Mo7 O35 94.03(18) . . ?
O28 Mo7 N19 163.8(2) . . ?
O34 Mo7 Mo8 99.49(12) . . ?
O34 Mo7 O35 70.72(17) . . ?
O34 Mo7 N19 76.84(19) . . ?
O35 Mo7 Mo8 142.77(12) . . ?
O35 Mo7 N19 79.90(18) . . ?
O24 Mo7 Mo8 49.13(14) . . ?
O24 Mo7 O28 96.5(2) . . ?
O24 Mo7 O34 92.25(19) . . ?
O24 Mo7 O35 159.48(19) . . ?
O24 Mo7 N19 85.2(2) . . ?
O13 Mo7 Mo8 102.13(18) . . ?
O13 Mo7 O28 103.4(2) . . ?
O13 Mo7 O34 157.8(2) . . ?
O13 Mo7 O35 88.8(2) . . ?
O13 Mo7 O24 105.7(2) . . ?
O13 Mo7 N19 91.5(2) . . ?
N19 Mo7 Mo8 134.26(14) . . ?
O35 Mo15 Mo16 49.26(14) . . ?
O35 Mo15 O36 94.55(19) . . ?
O35 Mo15 O37 96.13(18) . . ?
O35 Mo15 N32 172.3(2) . . ?
O35 Mo15 N26 84.2(2) . . ?
O36 Mo15 Mo16 48.74(13) . . ?
O36 Mo15 O37 76.46(19) . . ?
O36 Mo15 N32 82.3(2) . . ?
O36 Mo15 N26 156.7(2) . . ?
O37 Mo15 Mo16 98.90(14) . . ?
O37 Mo15 N32 76.3(2) . . ?
O37 Mo15 N26 80.6(2) . . ?
O21 Mo15 Mo16 101.65(19) . . ?
O21 Mo15 O35 103.7(2) . . ?
O21 Mo15 O36 111.4(2) . . ?
O21 Mo15 O37 157.8(2) . . ?
O21 Mo15 N32 84.0(2) . . ?
O21 Mo15 N26 91.4(3) . . ?
N32 Mo15 Mo16 129.62(18) . . ?
N26 Mo15 Mo16 133.33(17) . . ?
N26 Mo15 N32 95.9(2) . . ?
O27 Mo6 Mo5 48.60(13) . . ?
O27 Mo6 O32 95.00(19) . . ?
O27 Mo6 O31 87.24(19) . . ?
O27 Mo6 N17 163.1(2) . . ?
O23 Mo6 Mo5 48.65(14) . . ?
O23 Mo6 O27 95.7(2) . . ?
O23 Mo6 O32 160.1(2) . . ?
O23 Mo6 O31 93.4(2) . . ?
O23 Mo6 N17 86.1(2) . . ?
O32 Mo6 Mo5 143.46(14) . . ?
O32 Mo6 N17 78.9(2) . . ?
O31 Mo6 Mo5 100.42(13) . . ?
O31 Mo6 O32 70.38(19) . . ?
O31 Mo6 N17 75.9(2) . . ?
O12 Mo6 Mo5 102.92(18) . . ?
O12 Mo6 O27 104.9(2) . . ?
O12 Mo6 O23 105.4(3) . . ?
O12 Mo6 O32 88.0(2) . . ?
O12 Mo6 O31 156.2(2) . . ?
O12 Mo6 N17 90.8(3) . . ?
N17 Mo6 Mo5 134.65(19) . . ?
O28 Mo8 Mo7 49.25(13) . . ?
O28 Mo8 O24 95.67(19) . . ?
O28 Mo8 O27 83.88(18) . . ?
O28 Mo8 O33 90.4(2) . . ?
O28 Mo8 N23 161.9(2) . . ?
O24 Mo8 Mo7 47.96(13) . . ?
O24 Mo8 O27 78.78(18) . . ?
O24 Mo8 O33 154.4(2) . . ?
O24 Mo8 N23 85.6(2) . . ?
O27 Mo8 Mo7 86.88(11) . . ?
O33 Mo8 Mo7 138.28(15) . . ?
O33 Mo8 O27 77.20(19) . . ?
O33 Mo8 N23 81.2(2) . . ?
O14 Mo8 Mo7 99.83(18) . . ?
O14 Mo8 O28 104.8(2) . . ?
O14 Mo8 O24 101.5(2) . . ?
O14 Mo8 O27 171.2(2) . . ?
O14 Mo8 O33 100.9(2) . . ?
O14 Mo8 N23 92.6(3) . . ?
N23 Mo8 Mo7 133.39(16) . . ?
N23 Mo8 O27 78.7(2) . . ?
O36 Mo11 Mo12 142.83(12) . . ?
O36 Mo11 N33 79.3(2) . . ?
O30 Mo11 Mo12 48.92(13) . . ?
O30 Mo11 O36 94.19(18) . . ?
O30 Mo11 O37 87.3(2) . . ?
O30 Mo11 N33 163.9(2) . . ?
O37 Mo11 Mo12 98.97(13) . . ?
O37 Mo11 O36 70.80(18) . . ?
O37 Mo11 N33 76.7(2) . . ?
O26 Mo11 Mo12 49.06(16) . . ?
O26 Mo11 O36 158.9(2) . . ?
O26 Mo11 O30 96.5(2) . . ?
O26 Mo11 O37 91.6(2) . . ?
O26 Mo11 N33 85.6(2) . . ?
O17 Mo11 Mo12 102.88(19) . . ?
O17 Mo11 O36 89.6(2) . . ?
O17 Mo11 O30 104.6(2) . . ?
O17 Mo11 O37 157.9(2) . . ?
O17 Mo11 O26 105.2(3) . . ?
O17 Mo11 N33 90.1(3) . . ?
N33 Mo11 Mo12 134.55(18) . . ?
O28 Mo9 Mo10 85.71(12) . . ?
O37 Mo9 Mo10 139.30(15) . . ?
O37 Mo9 O28 78.59(18) . . ?
O37 Mo9 N27 80.8(2) . . ?
O29 Mo9 Mo10 49.36(15) . . ?
O29 Mo9 O28 84.01(18) . . ?
O29 Mo9 O37 91.5(2) . . ?
O29 Mo9 N27 164.4(2) . . ?
O25 Mo9 Mo10 47.65(16) . . ?
O25 Mo9 O28 77.8(2) . . ?
O25 Mo9 O37 154.5(2) . . ?
O25 Mo9 O29 95.6(2) . . ?
O25 Mo9 N27 86.1(2) . . ?
O15 Mo9 Mo10 99.6(2) . . ?
O15 Mo9 O28 172.8(2) . . ?
O15 Mo9 O37 100.0(3) . . ?
O15 Mo9 O29 103.1(3) . . ?
O15 Mo9 O25 102.2(3) . . ?
O15 Mo9 N27 91.7(3) . . ?
N27 Mo9 Mo10 133.68(17) . . ?
N27 Mo9 O28 81.2(2) . . ?
O30 Mo12 Mo11 48.95(14) . . ?
O30 Mo12 O29 85.08(19) . . ?
O30 Mo12 O31 91.52(19) . . ?
O30 Mo12 N35 163.6(3) . . ?
O29 Mo12 Mo11 87.67(12) . . ?
O31 Mo12 Mo11 139.17(13) . . ?
O31 Mo12 O29 77.7(2) . . ?
O31 Mo12 N35 81.4(2) . . ?
O26 Mo12 Mo11 47.76(15) . . ?
O26 Mo12 O30 95.3(2) . . ?
O26 Mo12 O29 79.0(2) . . ?
O26 Mo12 O31 155.0(2) . . ?
O26 Mo12 N35 85.5(2) . . ?
O18 Mo12 Mo11 100.0(2) . . ?
O18 Mo12 O30 104.3(3) . . ?
O18 Mo12 O29 170.4(2) . . ?
O18 Mo12 O31 99.8(3) . . ?
O18 Mo12 O26 101.8(3) . . ?
O18 Mo12 N35 91.5(3) . . ?
N35 Mo12 Mo11 133.15(19) . . ?
N35 Mo12 O29 79.0(3) . . ?
O32 Mo13 Mo14 48.48(17) . . ?
O32 Mo13 O31 76.32(19) . . ?
O32 Mo13 N16 82.1(2) . . ?
O32 Mo13 N36 156.6(2) . . ?
O31 Mo13 Mo14 98.37(14) . . ?
O31 Mo13 N16 75.9(2) . . ?
O31 Mo13 N36 81.1(2) . . ?
O38 Mo13 Mo14 49.07(16) . . ?
O38 Mo13 O32 94.4(2) . . ?
O38 Mo13 O31 96.5(2) . . ?
O38 Mo13 N16 172.2(2) . . ?
O38 Mo13 N36 82.0(3) . . ?
O19 Mo13 Mo14 102.3(2) . . ?
O19 Mo13 O32 110.8(3) . . ?
O19 Mo13 O31 157.2(3) . . ?
O19 Mo13 O38 104.3(3) . . ?
O19 Mo13 N16 83.5(3) . . ?
O19 Mo13 N36 92.5(3) . . ?
N16 Mo13 Mo14 129.43(18) . . ?
N36 Mo13 Mo14 130.9(2) . . ?
N36 Mo13 N16 98.4(3) . . ?
O33 Mo14 Mo13 97.13(14) . . ?
O33 Mo14 N22 81.4(2) . . ?
O33 Mo14 N29 74.9(2) . . ?
O32 Mo14 Mo13 48.90(15) . . ?
O32 Mo14 O33 95.4(2) . . ?
O32 Mo14 O38 94.5(2) . . ?
O32 Mo14 N22 82.9(2) . . ?
O32 Mo14 N29 170.4(2) . . ?
O38 Mo14 Mo13 48.70(19) . . ?
O38 Mo14 O33 75.6(2) . . ?
O38 Mo14 N22 156.4(2) . . ?
O38 Mo14 N29 83.5(3) . . ?
O20 Mo14 Mo13 102.5(2) . . ?
O20 Mo14 O33 157.9(3) . . ?
O20 Mo14 O32 105.1(3) . . ?
O20 Mo14 O38 110.2(3) . . ?
O20 Mo14 N22 93.0(3) . . ?
O20 Mo14 N29 84.4(3) . . ?
N22 Mo14 Mo13 131.59(19) . . ?
N22 Mo14 N29 95.2(3) . . ?
N29 Mo14 Mo13 131.5(2) . . ?
O33 Mo10 Mo9 100.16(13) . . ?
O33 Mo10 O38 70.44(19) . . ?
O33 Mo10 N30 75.3(2) . . ?
O29 Mo10 Mo9 48.88(15) . . ?
O29 Mo10 O33 86.7(2) . . ?
O29 Mo10 O38 94.6(2) . . ?
O29 Mo10 N30 162.0(2) . . ?
O38 Mo10 Mo9 143.34(16) . . ?
O38 Mo10 N30 79.9(3) . . ?
O25 Mo10 Mo9 48.95(16) . . ?
O25 Mo10 O33 94.2(2) . . ?
O25 Mo10 O29 96.4(2) . . ?
O25 Mo10 O38 160.6(2) . . ?
O25 Mo10 N30 84.8(3) . . ?
O16 Mo10 Mo9 103.1(2) . . ?
O16 Mo10 O33 156.2(2) . . ?
O16 Mo10 O29 104.7(3) . . ?
O16 Mo10 O38 87.6(3) . . ?
O16 Mo10 O25 104.9(3) . . ?
O16 Mo10 N30 92.2(3) . . ?
N30 Mo10 Mo9 133.5(2) . . ?
O7 Mo3 Mo4 106.00(15) . . ?
O7 Mo3 N7 74.7(2) . . ?
O7 Mo3 N4 75.3(3) . . ?
O9 Mo3 Mo4 49.27(17) . . ?
O9 Mo3 O7 89.0(3) . . ?
O9 Mo3 N7 86.8(3) . . ?
O9 Mo3 N4 164.3(3) . . ?
O8 Mo3 Mo4 48.5(2) . . ?
O8 Mo3 O7 90.9(3) . . ?
O8 Mo3 O9 93.6(3) . . ?
O8 Mo3 N7 165.5(3) . . ?
O8 Mo3 N4 86.5(3) . . ?
O3 Mo3 Mo4 99.1(3) . . ?
O3 Mo3 O7 154.9(3) . . ?
O3 Mo3 O9 107.0(4) . . ?
O3 Mo3 O8 106.9(3) . . ?
O3 Mo3 N7 86.7(3) . . ?
O3 Mo3 N4 87.9(4) . . ?
N7 Mo3 Mo4 135.6(2) . . ?
N4 Mo3 Mo4 134.7(2) . . ?
N4 Mo3 N7 89.2(3) . . ?
O10 Mo4 Mo3 106.42(15) . . ?
O10 Mo4 N11 74.8(3) . . ?
O10 Mo4 N1 75.3(3) . 2_675 ?
O9 Mo4 Mo3 49.1(2) . . ?
O9 Mo4 O10 91.6(2) . . ?
O9 Mo4 N11 166.4(3) . . ?
O9 Mo4 N1 85.3(3) . 2_675 ?
O8 Mo4 Mo3 48.69(19) . . ?
O8 Mo4 O10 88.8(3) . . ?
O8 Mo4 O9 93.6(3) . . ?
O8 Mo4 N11 87.5(3) . . ?
O8 Mo4 N1 164.0(3) . 2_675 ?
N11 Mo4 Mo3 135.6(2) . . ?
N1 Mo4 Mo3 134.1(2) 2_675 . ?
N1 Mo4 N11 89.8(3) 2_675 . ?
O4 Mo4 Mo3 98.8(3) . . ?
O4 Mo4 O10 154.8(3) . . ?
O4 Mo4 O9 106.1(3) . . ?
O4 Mo4 O8 107.3(4) . . ?
O4 Mo4 N11 86.4(3) . . ?
O4 Mo4 N1 88.2(4) . 2_675 ?
O10 Mo1 Mo2 105.02(15) 2_675 . ?
O10 Mo1 N2 75.0(3) 2_675 . ?
O10 Mo1 N10 74.9(2) 2_675 2_675 ?
O6 Mo1 Mo2 48.9(2) . . ?
O6 Mo1 O10 88.7(2) . 2_675 ?
O6 Mo1 N2 163.6(3) . . ?
O6 Mo1 N10 87.3(3) . 2_675 ?
O5 Mo1 Mo2 48.4(2) . . ?
O5 Mo1 O10 90.4(3) . 2_675 ?
O5 Mo1 O6 93.3(3) . . ?
O5 Mo1 N2 84.7(3) . . ?
O5 Mo1 N10 165.3(3) . 2_675 ?
O1 Mo1 Mo2 98.7(3) . . ?
O1 Mo1 O10 156.3(3) . 2_675 ?
O1 Mo1 O6 106.3(3) . . ?
O1 Mo1 O5 106.5(4) . . ?
O1 Mo1 N2 89.8(3) . . ?
O1 Mo1 N10 87.3(4) . 2_675 ?
N2 Mo1 Mo2 132.9(2) . . ?
N2 Mo1 N10 90.6(3) . 2_675 ?
N10 Mo1 Mo2 135.8(2) 2_675 . ?
O6 Mo2 Mo1 48.78(18) . . ?
O6 Mo2 O7 88.6(2) . . ?
O6 Mo2 N8 88.3(3) . . ?
O6 Mo2 N5 164.0(3) . . ?
O7 Mo2 Mo1 103.90(15) . . ?
O7 Mo2 N8 75.4(2) . . ?
O7 Mo2 N5 75.4(3) . . ?
O5 Mo2 Mo1 48.7(2) . . ?
O5 Mo2 O6 93.5(3) . . ?
O5 Mo2 O7 88.9(3) . . ?
O5 Mo2 N8 164.2(3) . . ?
O5 Mo2 N5 86.0(3) . . ?
O2 Mo2 Mo1 99.8(3) . . ?
O2 Mo2 O6 107.3(4) . . ?
O2 Mo2 O7 156.3(3) . . ?
O2 Mo2 O5 107.0(4) . . ?
O2 Mo2 N8 87.3(4) . . ?
O2 Mo2 N5 88.1(4) . . ?
N8 Mo2 Mo1 136.8(2) . . ?
N5 Mo2 Mo1 134.5(2) . . ?
N5 Mo2 N8 87.9(3) . . ?
Mo7 O28 Mo9 144.9(2) . . ?
Mo8 O28 Mo7 81.81(18) . . ?
Mo8 O28 Mo9 132.9(2) . . ?
Mo5 O34 Mo16 131.5(2) . . ?
Mo5 O34 Mo7 125.3(2) . . ?
Mo16 O34 Mo7 103.09(19) . . ?
Mo16 O35 Mo7 103.1(2) . . ?
Mo15 O35 Mo16 82.21(18) . . ?
Mo15 O35 Mo7 135.3(2) . . ?
Mo7 O24 Mo8 82.91(19) . . ?
Mo16 O36 Mo15 82.28(17) . . ?
Mo16 O36 Mo11 134.8(2) . . ?
Mo15 O36 Mo11 103.4(2) . . ?
Mo11 O30 Mo5 145.3(2) . . ?
Mo12 O30 Mo5 132.3(2) . . ?
Mo12 O30 Mo11 82.13(18) . . ?
Mo15 O37 Mo11 103.0(2) . . ?
Mo9 O37 Mo15 131.3(3) . . ?
Mo9 O37 Mo11 125.6(2) . . ?
Mo5 O27 Mo6 82.23(19) . . ?
Mo5 O27 Mo8 132.4(2) . . ?
Mo6 O27 Mo8 145.0(2) . . ?
Mo6 O23 Mo5 83.8(2) . . ?
Mo8 O33 Mo14 130.9(3) . . ?
Mo8 O33 Mo10 124.8(3) . . ?
Mo14 O33 Mo10 103.7(2) . . ?
Mo13 O32 Mo6 103.7(2) . . ?
Mo14 O32 Mo6 133.8(2) . . ?
Mo14 O32 Mo13 82.6(2) . . ?
Mo9 O29 Mo12 131.7(2) . . ?
Mo9 O29 Mo10 81.8(2) . . ?
Mo10 O29 Mo12 146.3(2) . . ?
Mo12 O31 Mo6 124.8(2) . . ?
Mo12 O31 Mo13 131.5(3) . . ?
Mo13 O31 Mo6 103.6(2) . . ?
Mo11 O26 Mo12 83.2(2) . . ?
Mo13 O38 Mo14 82.2(2) . . ?
Mo13 O38 Mo10 133.4(3) . . ?
Mo14 O38 Mo10 103.7(2) . . ?
Mo10 O25 Mo9 83.4(2) . . ?
Mo1 O10 Mo4 120.2(2) 2_675 . ?
Mo1 O6 Mo2 82.4(3) . . ?
N20 N19 Mo7 115.2(4) . . ?
C14 N19 Mo7 136.9(5) . . ?
C14 N19 N20 107.6(6) . . ?
N19 N20 Mo16 116.8(4) . . ?
N21 N20 Mo16 131.7(5) . . ?
N21 N20 N19 110.8(6) . . ?
Mo3 O7 Mo2 121.1(3) . . ?
N22 N23 Mo8 123.0(5) . . ?
N24 N23 Mo8 127.0(5) . . ?
N24 N23 N22 109.9(6) . . ?
Mo3 O9 Mo4 81.6(3) . . ?
Mo4 O8 Mo3 82.8(3) . . ?
N33 N32 Mo15 116.2(4) . . ?
N31 N32 Mo15 132.7(5) . . ?
N31 N32 N33 110.3(6) . . ?
N13 N14 Mo5 122.3(4) . . ?
N15 N14 Mo5 127.2(5) . . ?
N15 N14 N13 109.9(6) . . ?
N27 N26 Mo15 121.1(4) . . ?
N25 N26 Mo15 128.1(6) . . ?
N25 N26 N27 109.6(7) . . ?
N26 N27 Mo9 122.4(5) . . ?
C17 N27 Mo9 127.7(6) . . ?
C17 N27 N26 108.5(6) . . ?
N16 N17 Mo6 116.7(6) . . ?
N18 N17 Mo6 131.3(6) . . ?
N18 N17 N16 111.8(7) . . ?
N14 N13 Mo16 121.9(4) . . ?
N14 N13 C10 107.6(6) . . ?
C10 N13 Mo16 129.5(5) . . ?
N32 N33 Mo11 115.8(4) . . ?
C21 N33 Mo11 134.5(6) . . ?
C21 N33 N32 109.3(7) . . ?
N23 N22 Mo14 120.7(4) . . ?
C16 N22 Mo14 129.0(5) . . ?
C16 N22 N23 107.8(7) . . ?
N20 N21 H21 126.8 . . ?
N20 N21 C13 106.5(6) . . ?
C13 N21 H21 126.8 . . ?
N17 N16 Mo13 115.8(5) . . ?
N17 N16 C12 107.0(9) . . ?
C12 N16 Mo13 136.7(7) . . ?
Mo2 O5 Mo1 82.9(3) . . ?
N35 N36 Mo13 121.9(5) . . ?
C23 N36 Mo13 126.0(6) . . ?
C23 N36 N35 110.1(7) . . ?
N29 N30 Mo10 115.4(6) . . ?
N29 N30 C19 110.1(8) . . ?
C19 N30 Mo10 134.4(7) . . ?
N14 N15 H15 126.4 . . ?
N14 N15 C9 107.2(7) . . ?
C9 N15 H15 126.4 . . ?
N23 N24 C15 106.3(7) . . ?
N7 N8 Mo2 122.3(5) . . ?
N7 N8 N9 110.7(8) . . ?
N9 N8 Mo2 126.9(7) . . ?
N36 N35 Mo12 122.2(5) . . ?
N34 N35 Mo12 128.1(7) . . ?
N34 N35 N36 109.6(7) . . ?
N10 N11 Mo4 123.8(6) . . ?
N12 N11 Mo4 126.5(7) . . ?
N12 N11 N10 109.7(8) . . ?
N8 N7 Mo3 124.7(6) . . ?
N8 N7 C6 108.3(7) . . ?
C6 N7 Mo3 126.9(6) . . ?
N2 N1 Mo4 124.3(6) . 2_675 ?
N2 N1 C2 107.2(10) . . ?
C2 N1 Mo4 128.4(9) . 2_675 ?
N1 N2 Mo1 122.7(6) . . ?
N3 N2 Mo1 124.7(9) . . ?
N3 N2 N1 112.6(10) . . ?
N4 N5 Mo2 124.0(7) . . ?
N6 N5 Mo2 127.5(10) . . ?
N6 N5 N4 108.5(11) . . ?
N13 C10 H10 127.1 . . ?
N13 C10 C9 105.7(7) . . ?
C9 C10 H10 127.1 . . ?
N27 C17 H17 127.0 . . ?
N27 C17 C18 105.9(8) . . ?
C18 C17 H17 127.0 . . ?
N30 N29 Mo14 117.1(5) . . ?
N28 N29 Mo14 134.9(7) . . ?
N28 N29 N30 108.0(8) . . ?
N11 N10 Mo1 123.0(6) . 2_675 ?
N11 N10 C8 108.3(10) . . ?
C8 N10 Mo1 128.8(8) . 2_675 ?
N32 N31 C22 104.9(7) . . ?
N5 N4 Mo3 122.7(7) . . ?
N5 N4 C4 109.4(11) . . ?
C4 N4 Mo3 127.7(10) . . ?
N30 C19 H19 127.5 . . ?
N30 C19 C20 105.1(10) . . ?
C20 C19 H19 127.5 . . ?
N17 N18 C11 104.1(9) . . ?
N11 N12 H12A 126.4 . . ?
N11 N12 C7 107.2(11) . . ?
C7 N12 H12A 126.4 . . ?
N26 N25 H25 127.0 . . ?
N26 N25 C18 106.0(7) . . ?
C18 N25 H25 127.0 . . ?
N19 C14 H14 126.7 . . ?
N19 C14 C13 106.5(7) . . ?
C13 C14 H14 126.7 . . ?
N15 C9 C10 109.5(8) . . ?
N15 C9 H9 125.2 . . ?
C10 C9 H9 125.2 . . ?
N22 C16 H16 126.4 . . ?
N22 C16 C15 107.3(7) . . ?
C15 C16 H16 126.4 . . ?
N21 C13 C14 108.6(7) . . ?
N21 C13 H13 125.7 . . ?
C14 C13 H13 125.7 . . ?
N29 N28 H28 126.1 . . ?
N29 N28 C20 107.8(9) . . ?
C20 N28 H28 126.1 . . ?
N1 C2 H2 126.6 . . ?
N1 C2 C1 106.8(11) . . ?
C1 C2 H2 126.6 . . ?
N8 N9 H9A 126.8 . . ?
N8 N9 C5 106.4(9) . . ?
C5 N9 H9A 126.8 . . ?
N36 C23 H23 127.2 . . ?
N36 C23 C24 105.7(9) . . ?
C24 C23 H23 127.2 . . ?
N9 C5 H5 125.7 . . ?
N9 C5 C6 108.5(9) . . ?
C6 C5 H5 125.7 . . ?
N7 C6 C5 106.1(9) . . ?
N7 C6 H6 127.0 . . ?
C5 C6 H6 127.0 . . ?
N24 C15 C16 108.7(8) . . ?
N24 C15 H15A 125.6 . . ?
C16 C15 H15A 125.6 . . ?
C19 C20 H20 125.5 . . ?
N28 C20 C19 109.0(10) . . ?
N28 C20 H20 125.5 . . ?
N31 C22 H22 125.0 . . ?
C21 C22 N31 110.0(7) . . ?
C21 C22 H22 125.0 . . ?
N10 C8 H8 127.0 . . ?
N10 C8 C7 106.1(10) . . ?
C7 C8 H8 127.0 . . ?
N33 C21 C22 105.5(8) . . ?
N33 C21 H21A 127.3 . . ?
C22 C21 H21A 127.3 . . ?
N12 C7 C8 108.8(10) . . ?
N12 C7 H7 125.6 . . ?
C8 C7 H7 125.6 . . ?
C17 C18 H18 125.0 . . ?
N25 C18 C17 110.0(8) . . ?
N25 C18 H18 125.0 . . ?
N16 C12 H12 126.7 . . ?
N16 C12 C11 106.5(9) . . ?
C11 C12 H12 126.7 . . ?
N2 N3 H3 128.1 . . ?
N2 N3 C1 103.9(12) . . ?
C1 N3 H3 128.1 . . ?
N18 C11 H11 124.7 . . ?
C12 C11 N18 110.6(9) . . ?
C12 C11 H11 124.7 . . ?
N35 N34 C24 105.0(9) . . ?
N4 C4 H4 126.6 . . ?
N4 C4 C3 106.9(14) . . ?
C3 C4 H4 126.6 . . ?
C2 C1 N3 109.5(11) . . ?
C2 C1 H1 125.2 . . ?
N3 C1 H1 125.2 . . ?
C23 C24 N34 109.5(9) . . ?
C23 C24 H24 125.2 . . ?
N34 C24 H24 125.2 . . ?
N5 N6 H6A 126.2 . . ?
N5 N6 C3 107.5(15) . . ?
C3 N6 H6A 126.2 . . ?
C4 C3 N6 107.6(13) . . ?
C4 C3 H3A 126.2 . . ?
N6 C3 H3A 126.2 . . ?

loop_
_geom_bond_atom_site_label_1
_geom_bond_atom_site_label_2
_geom_bond_distance
_geom_bond_site_symmetry_2
_geom_bond_publ_flag
Mo5 Mo6 2.5801(7) . ?
Mo5 O34 1.998(4) . ?
Mo5 O30 2.323(5) . ?
Mo5 O27 1.953(5) . ?
Mo5 O23 1.948(5) . ?
Mo5 O11 1.687(5) . ?
Mo5 N14 2.179(6) . ?
Mo16 Mo15 2.5937(8) . ?
Mo16 O34 2.057(4) . ?
Mo16 O35 1.983(5) . ?
Mo16 O36 1.967(5) . ?
Mo16 O22 1.685(5) . ?
Mo16 N20 2.213(6) . ?
Mo16 N13 2.160(6) . ?
Mo7 Mo8 2.5728(7) . ?
Mo7 O28 1.969(5) . ?
Mo7 O34 2.125(5) . ?
Mo7 O35 2.194(4) . ?
Mo7 O24 1.925(5) . ?
Mo7 O13 1.677(5) . ?
Mo7 N19 2.206(6) . ?
Mo15 O35 1.962(5) . ?
Mo15 O36 1.975(5) . ?
Mo15 O37 2.060(5) . ?
Mo15 O21 1.686(5) . ?
Mo15 N32 2.204(6) . ?
Mo15 N26 2.159(6) . ?
Mo6 O27 1.970(5) . ?
Mo6 O23 1.914(5) . ?
Mo6 O32 2.206(5) . ?
Mo6 O31 2.122(5) . ?
Mo6 O12 1.687(5) . ?
Mo6 N17 2.212(6) . ?
Mo8 O28 1.960(5) . ?
Mo8 O24 1.961(5) . ?
Mo8 O27 2.301(5) . ?
Mo8 O33 1.997(5) . ?
Mo8 O14 1.689(5) . ?
Mo8 N23 2.170(6) . ?
Mo11 Mo12 2.5776(8) . ?
Mo11 O36 2.191(5) . ?
Mo11 O30 1.962(5) . ?
Mo11 O37 2.120(5) . ?
Mo11 O26 1.922(5) . ?
Mo11 O17 1.694(6) . ?
Mo11 N33 2.202(7) . ?
Mo9 Mo10 2.5776(8) . ?
Mo9 O28 2.309(5) . ?
Mo9 O37 1.996(5) . ?
Mo9 O29 1.962(5) . ?
Mo9 O25 1.957(6) . ?
Mo9 O15 1.673(6) . ?
Mo9 N27 2.184(6) . ?
Mo12 O30 1.961(5) . ?
Mo12 O29 2.281(5) . ?
Mo12 O31 1.990(5) . ?
Mo12 O26 1.961(5) . ?
Mo12 O18 1.679(6) . ?
Mo12 N35 2.192(7) . ?
Mo13 Mo14 2.5964(10) . ?
Mo13 O32 1.973(5) . ?
Mo13 O31 2.064(5) . ?
Mo13 O38 1.969(6) . ?
Mo13 O19 1.694(6) . ?
Mo13 N16 2.219(9) . ?
Mo13 N36 2.165(7) . ?
Mo14 O33 2.067(5) . ?
Mo14 O32 1.960(6) . ?
Mo14 O38 1.980(6) . ?
Mo14 O20 1.688(6) . ?
Mo14 N22 2.152(7) . ?
Mo14 N29 2.178(8) . ?
Mo10 O33 2.107(5) . ?
Mo10 O29 1.976(5) . ?
Mo10 O38 2.192(6) . ?
Mo10 O25 1.918(6) . ?
Mo10 O16 1.685(6) . ?
Mo10 N30 2.212(7) . ?
Mo3 Mo4 2.5424(11) . ?
Mo3 O7 2.153(6) . ?
Mo3 O9 1.942(8) . ?
Mo3 O8 1.925(6) . ?
Mo3 O3 1.711(7) . ?
Mo3 N7 2.213(7) . ?
Mo3 N4 2.203(11) . ?
Mo4 O10 2.168(6) . ?
Mo4 O9 1.947(6) . ?
Mo4 O8 1.920(8) . ?
Mo4 N11 2.202(7) . ?
Mo4 N1 2.183(9) 2_675 ?
Mo4 O4 1.698(6) . ?
Mo1 Mo2 2.5533(12) . ?
Mo1 O10 2.161(6) 2_675 ?
Mo1 O6 1.938(6) . ?
Mo1 O5 1.934(8) . ?
Mo1 O1 1.679(7) . ?
Mo1 N2 2.207(9) . ?
Mo1 N10 2.208(9) 2_675 ?
Mo2 O6 1.940(7) . ?
Mo2 O7 2.153(6) . ?
Mo2 O5 1.923(7) . ?
Mo2 O2 1.683(7) . ?
Mo2 N8 2.220(7) . ?
Mo2 N5 2.205(10) . ?
N19 N20 1.334(8) . ?
N19 C14 1.334(9) . ?
N20 N21 1.320(8) . ?
N23 N22 1.356(8) . ?
N23 N24 1.313(9) . ?
N32 N33 1.338(9) . ?
N32 N31 1.330(9) . ?
N14 N13 1.346(8) . ?
N14 N15 1.299(9) . ?
N26 N27 1.340(9) . ?
N26 N25 1.326(9) . ?
N27 C17 1.334(10) . ?
N17 N16 1.330(11) . ?
N17 N18 1.323(11) . ?
N13 C10 1.350(9) . ?
N33 C21 1.331(10) . ?
N22 C16 1.318(11) . ?
N21 H21 0.8600 . ?
N21 C13 1.340(11) . ?
N16 C12 1.339(11) . ?
N36 N35 1.344(10) . ?
N36 C23 1.319(11) . ?
N30 N29 1.338(11) . ?
N30 C19 1.340(12) . ?
N15 H15 0.8600 . ?
N15 C9 1.338(12) . ?
N24 C15 1.356(11) . ?
N8 N7 1.304(10) . ?
N8 N9 1.316(11) . ?
N35 N34 1.315(11) . ?
N11 N10 1.328(12) . ?
N11 N12 1.316(12) . ?
N7 C6 1.327(12) . ?
N1 N2 1.328(12) . ?
N1 C2 1.332(13) . ?
N2 N3 1.316(13) . ?
N5 N4 1.322(13) . ?
N5 N6 1.319(15) . ?
C10 H10 0.9300 . ?
C10 C9 1.352(13) . ?
C17 H17 0.9300 . ?
C17 C18 1.353(13) . ?
N29 N28 1.332(11) . ?
N10 C8 1.346(11) . ?
N31 C22 1.367(13) . ?
N4 C4 1.325(14) . ?
C19 H19 0.9300 . ?
C19 C20 1.374(15) . ?
N18 C11 1.350(13) . ?
N12 H12A 0.8600 . ?
N12 C7 1.340(15) . ?
N25 H25 0.8600 . ?
N25 C18 1.341(13) . ?
C14 H14 0.9300 . ?
C14 C13 1.377(12) . ?
C9 H9 0.9300 . ?
C16 H16 0.9300 . ?
C16 C15 1.358(13) . ?
C13 H13 0.9300 . ?
N28 H28 0.8600 . ?
N28 C20 1.340(16) . ?
C2 H2 0.9300 . ?
C2 C1 1.36(2) . ?
N9 H9A 0.8600 . ?
N9 C5 1.328(14) . ?
C23 H23 0.9300 . ?
C23 C24 1.351(16) . ?
C5 H5 0.9300 . ?
C5 C6 1.366(14) . ?
C6 H6 0.9300 . ?
C15 H15A 0.9300 . ?
C20 H20 0.9300 . ?
C22 H22 0.9300 . ?
C22 C21 1.366(14) . ?
C8 H8 0.9300 . ?
C8 C7 1.357(19) . ?
C21 H21A 0.9300 . ?
C7 H7 0.9300 . ?
C18 H18 0.9300 . ?
C12 H12 0.9300 . ?
C12 C11 1.340(17) . ?
N3 H3 0.8600 . ?
N3 C1 1.372(19) . ?
C11 H11 0.9300 . ?
N34 C24 1.392(15) . ?
C4 H4 0.9300 . ?
C4 C3 1.35(2) . ?
C1 H1 0.9300 . ?
C24 H24 0.9300 . ?
N6 H6A 0.8600 . ?
N6 C3 1.35(2) . ?
C3 H3A 0.9300 . ?

loop_
_geom_torsion_atom_site_label_1
_geom_torsion_atom_site_label_2
_geom_torsion_atom_site_label_3
_geom_torsion_atom_site_label_4
_geom_torsion
_geom_torsion_site_symmetry_1
_geom_torsion_site_symmetry_2
_geom_torsion_site_symmetry_3
_geom_torsion_site_symmetry_4
_geom_torsion_publ_flag
Mo5 N14 N13 Mo16 18.0(7) . . . . ?
Mo5 N14 N13 C10 -172.1(5) . . . . ?
Mo5 N14 N15 C9 171.5(6) . . . . ?
Mo16 N20 N21 C13 -170.2(6) . . . . ?
Mo16 N13 C10 C9 169.3(6) . . . . ?
Mo7 N19 N20 Mo16 -3.9(6) . . . . ?
Mo7 N19 N20 N21 -175.6(5) . . . . ?
Mo7 N19 C14 C13 174.3(6) . . . . ?
Mo15 N32 N33 Mo11 -3.4(7) . . . . ?
Mo15 N32 N33 C21 170.5(6) . . . . ?
Mo15 N32 N31 C22 -169.4(7) . . . . ?
Mo15 N26 N27 Mo9 22.4(8) . . . . ?
Mo15 N26 N27 C17 -170.1(6) . . . . ?
Mo15 N26 N25 C18 168.0(7) . . . . ?
Mo6 N17 N16 Mo13 2.6(7) . . . . ?
Mo6 N17 N16 C12 175.2(6) . . . . ?
Mo6 N17 N18 C11 -175.5(7) . . . . ?
Mo8 N23 N22 Mo14 -21.2(8) . . . . ?
Mo8 N23 N22 C16 175.1(6) . . . . ?
Mo8 N23 N24 C15 -174.3(6) . . . . ?
Mo11 N33 C21 C22 173.5(7) . . . . ?
Mo9 N27 C17 C18 168.7(7) . . . . ?
Mo12 N35 N34 C24 -177.0(9) . . . . ?
Mo13 N16 C12 C11 171.7(8) . . . . ?
Mo13 N36 N35 Mo12 -16.3(10) . . . . ?
Mo13 N36 N35 N34 166.8(8) . . . . ?
Mo13 N36 C23 C24 -166.7(9) . . . . ?
Mo14 N22 C16 C15 -162.5(7) . . . . ?
Mo14 N29 N28 C20 179.5(7) . . . . ?
Mo10 N30 N29 Mo14 4.3(7) . . . . ?
Mo10 N30 N29 N28 -176.3(5) . . . . ?
Mo10 N30 C19 C20 175.0(7) . . . . ?
Mo3 N7 C6 C5 -177.0(7) . . . . ?
Mo3 N4 C4 C3 176.1(10) . . . . ?
Mo4 N11 N10 Mo1 0.9(10) . . . 2_675 ?
Mo4 N11 N10 C8 179.2(6) . . . . ?
Mo4 N11 N12 C7 -178.6(8) . . . . ?
Mo4 N1 N2 Mo1 2.1(9) 2_675 . . . ?
Mo4 N1 N2 N3 -176.6(6) 2_675 . . . ?
Mo4 N1 C2 C1 176.5(7) 2_675 . . . ?
Mo1 N2 N3 C1 -179.4(6) . . . . ?
Mo1 N10 C8 C7 177.9(7) 2_675 . . . ?
Mo2 N8 N7 Mo3 -1.3(10) . . . . ?
Mo2 N8 N7 C6 -178.0(6) . . . . ?
Mo2 N8 N9 C5 178.7(7) . . . . ?
Mo2 N5 N4 Mo3 4.8(11) . . . . ?
Mo2 N5 N4 C4 -179.7(7) . . . . ?
Mo2 N5 N6 C3 178.7(10) . . . . ?
N19 N20 N21 C13 -0.1(9) . . . . ?
N19 C14 C13 N21 -0.3(11) . . . . ?
N20 N19 C14 C13 0.2(10) . . . . ?
N20 N21 C13 C14 0.3(10) . . . . ?
N23 N22 C16 C15 -0.5(11) . . . . ?
N23 N24 C15 C16 -0.9(12) . . . . ?
N32 N33 C21 C22 1.2(10) . . . . ?
N32 N31 C22 C21 1.4(11) . . . . ?
N14 N13 C10 C9 0.5(9) . . . . ?
N14 N15 C9 C10 -0.2(11) . . . . ?
N26 N27 C17 C18 2.1(11) . . . . ?
N26 N25 C18 C17 0.5(13) . . . . ?
N27 N26 N25 C18 0.8(10) . . . . ?
N27 C17 C18 N25 -1.6(13) . . . . ?
N17 N16 C12 C11 1.4(11) . . . . ?
N17 N18 C11 C12 1.6(13) . . . . ?
N13 N14 N15 C9 0.5(9) . . . . ?
N13 C10 C9 N15 -0.2(10) . . . . ?
N33 N32 N31 C22 -0.7(10) . . . . ?
N22 N23 N24 C15 0.5(10) . . . . ?
N22 C16 C15 N24 0.9(12) . . . . ?
N16 N17 N18 C11 -0.7(11) . . . . ?
N16 C12 C11 N18 -1.9(13) . . . . ?
N36 N35 N34 C24 -0.3(15) . . . . ?
N36 C23 C24 N34 2.3(18) . . . . ?
N30 N29 N28 C20 0.3(10) . . . . ?
N30 C19 C20 N28 0.5(12) . . . . ?
N15 N14 N13 Mo16 -170.4(5) . . . . ?
N15 N14 N13 C10 -0.6(8) . . . . ?
N24 N23 N22 Mo14 163.7(5) . . . . ?
N24 N23 N22 C16 0.0(9) . . . . ?
N8 N7 C6 C5 -0.4(11) . . . . ?
N8 N9 C5 C6 -2.0(13) . . . . ?
N35 N36 C23 C24 -2.5(14) . . . . ?
N35 N34 C24 C23 -1.2(18) . . . . ?
N11 N10 C8 C7 -0.3(11) . . . . ?
N11 N12 C7 C8 -1.3(13) . . . . ?
N7 N8 N9 C5 1.8(12) . . . . ?
N1 N2 N3 C1 -0.7(11) . . . . ?
N1 C2 C1 N3 0.7(12) . . . . ?
N2 N1 C2 C1 -1.1(11) . . . . ?
N2 N3 C1 C2 0.0(12) . . . . ?
N5 N4 C4 C3 0.8(14) . . . . ?
N5 N6 C3 C4 1.7(18) . . . . ?
N29 N30 C19 C20 -0.3(10) . . . . ?
N29 N28 C20 C19 -0.5(12) . . . . ?
N10 N11 N12 C7 1.1(12) . . . . ?
N10 C8 C7 N12 1.0(13) . . . . ?
N31 N32 N33 Mo11 -174.2(5) . . . . ?
N31 N32 N33 C21 -0.3(10) . . . . ?
N31 C22 C21 N33 -1.7(12) . . . . ?
N4 N5 N6 C3 -1.2(15) . . . . ?
N4 C4 C3 N6 -1.5(17) . . . . ?
C19 N30 N29 Mo14 -179.3(6) . . . . ?
C19 N30 N29 N28 0.0(9) . . . . ?
N18 N17 N16 Mo13 -173.0(6) . . . . ?
N18 N17 N16 C12 -0.5(10) . . . . ?
N12 N11 N10 Mo1 -178.9(6) . . . 2_675 ?
N12 N11 N10 C8 -0.5(11) . . . . ?
N25 N26 N27 Mo9 -169.3(5) . . . . ?
N25 N26 N27 C17 -1.8(9) . . . . ?
C14 N19 N20 Mo16 171.7(5) . . . . ?
C14 N19 N20 N21 -0.1(8) . . . . ?
C2 N1 N2 Mo1 179.9(6) . . . . ?
C2 N1 N2 N3 1.2(10) . . . . ?
N9 N8 N7 Mo3 175.9(7) . . . . ?
N9 N8 N7 C6 -0.8(11) . . . . ?
N9 C5 C6 N7 1.5(13) . . . . ?
C23 N36 N35 Mo12 178.7(8) . . . . ?
C23 N36 N35 N34 1.8(13) . . . . ?
N6 N5 N4 Mo3 -175.3(8) . . . . ?
N6 N5 N4 C4 0.3(12) . . . . ?

loop_
_smtbx_masks_void_nr
_smtbx_masks_void_average_x
_smtbx_masks_void_average_y
_smtbx_masks_void_average_z
_smtbx_masks_void_volume
_smtbx_masks_void_count_electrons
_smtbx_masks_void_content
1 -0.127 -0.564 -0.035 2223.7 951.4 '88 H2O'
